data_2012439
loop_
_publ_author_name
'Usman, Anwar'
'Chantrapromma, Suchada'
'Fun, Hoong-Kun'
'Poh, Bo-Long'
'Karalai, Chatchanok'

_publ_section_title
;
 A 1:1 adduct of hexamethylenetetramine and
 4-hydroxy-3-methoxybenzaldehyde
;
_journal_issue 1
_journal_name_full 'Acta Crystallographica Section C'
_journal_page_first o48
_journal_page_last o50
_journal_paper_doi 10.1107/S0108270101020194
_journal_volume 58
_journal_year 2002
_chemical_formula_iupac 'C6 H12 N4, C8 H8 O3'
_chemical_formula_moiety 'C6 H12 N4, C8 H8 O3'
_chemical_formula_sum 'C14 H20 N4 O3'
_chemical_formula_weight 292.34
_chemical_melting_point 352
_chemical_name_systematic
;
Hexamethylenetetramine-4-hydroxy-3-methoxybenzaldehyde
;
_space_group_IT_number 29
_symmetry_cell_setting orthorhombic
_symmetry_space_group_name_Hall 'P 2c -2ac'
_symmetry_space_group_name_H-M 'P c a 21'
_atom_sites_solution_hydrogens geom
_atom_sites_solution_primary direct
_atom_sites_solution_secondary difmap
_audit_creation_method SHELXL-97
_cell_angle_alpha 90.00
_cell_angle_beta 90.00
_cell_angle_gamma 90.00
_cell_formula_units_Z 4
_cell_length_a 27.1214(3)
_cell_length_b 7.13270(10)
_cell_length_c 7.47760(10)
_cell_measurement_reflns_used 4976
_cell_measurement_temperature 183(2)
_cell_measurement_theta_max 28.30
_cell_measurement_theta_min 2.86
_cell_volume 1446.53(3)
_computing_cell_refinement 'SAINT (Siemens, 1996)'
_computing_data_collection 'SMART (Siemens, 1996)'
_computing_data_reduction SAINT
_computing_molecular_graphics SHELXTL
_computing_publication_material
;
SHELXTL, PARST (Nardelli, 1995) and PLATON (Spek, 1990)
;
_computing_structure_refinement SHELXTL
_computing_structure_solution 'SHELXTL (Sheldrick, 1997)'
_diffrn_ambient_temperature 183(2)
_diffrn_detector_area_resol_mean 8.33
_diffrn_measured_fraction_theta_full .966
_diffrn_measured_fraction_theta_max .966
_diffrn_measurement_device_type 'Siemens SMART CCD area-detector'
_diffrn_measurement_method \w
_diffrn_radiation_monochromator graphite
_diffrn_radiation_source 'fine-focus sealed tube'
_diffrn_radiation_type MoK\a
_diffrn_radiation_wavelength .71073
_diffrn_reflns_av_R_equivalents .0765
_diffrn_reflns_av_sigmaI/netI .0714
_diffrn_reflns_limit_h_max 33
_diffrn_reflns_limit_h_min -35
_diffrn_reflns_limit_k_max 9
_diffrn_reflns_limit_k_min -7
_diffrn_reflns_limit_l_max 9
_diffrn_reflns_limit_l_min -9
_diffrn_reflns_number 8042
_diffrn_reflns_theta_full 28.30
_diffrn_reflns_theta_max 28.30
_diffrn_reflns_theta_min 2.86
_diffrn_standards_decay_% 0
_diffrn_standards_number 0
_exptl_absorpt_coefficient_mu .097
_exptl_absorpt_correction_T_max .9885
_exptl_absorpt_correction_T_min .9697
_exptl_absorpt_correction_type empirical
_exptl_absorpt_process_details '(SADABS; Sheldrick, 1996)'
_exptl_crystal_colour Colorless
_exptl_crystal_density_diffrn 1.342
_exptl_crystal_density_method 'not measured'
_exptl_crystal_description Block
_exptl_crystal_F_000 624
_exptl_crystal_size_max .32
_exptl_crystal_size_mid .24
_exptl_crystal_size_min .12
_refine_diff_density_max .243
_refine_diff_density_min -.264
_refine_ls_extinction_coef .030(4)
_refine_ls_extinction_expression Fc^*^=kFc[1+0.001xFc^2^\l^3^/sin(2\q)]^-1/4^
_refine_ls_extinction_method SHELXTL
_refine_ls_goodness_of_fit_ref .943
_refine_ls_hydrogen_treatment mixed
_refine_ls_matrix_type full
_refine_ls_number_parameters 200
_refine_ls_number_reflns 1870
_refine_ls_number_restraints 1
_refine_ls_restrained_S_all .943
_refine_ls_R_factor_all .0631
_refine_ls_R_factor_gt .0486
_refine_ls_shift/su_max <0.001
_refine_ls_shift/su_mean .000
_refine_ls_structure_factor_coef Fsqd
_refine_ls_weighting_details 'calc w = 1/[\s^2^(Fo^2^)+(0.0562P)^2^] where P = (Fo^2^+2Fc^2^)/3'
_refine_ls_weighting_scheme calc
_refine_ls_wR_factor_gt .1071
_refine_ls_wR_factor_ref .1134
_reflns_number_gt 1441
_reflns_number_total 1870
_reflns_threshold_expression I>2\s(I)
_cod_data_source_file ln1127.cif
_cod_data_source_block I
_cod_depositor_comments
;
The following automatic conversions were performed:
'_symmetry_cell_setting' value 'Orthorhombic' changed to 'orthorhombic'
according to '/home/saulius/struct/CIF-dictionaries/cif_core.dic'
dictionary named 'cif_core.dic' version 2.4.1 from 2010-06-29.

Automatic conversion script
Id: cif_fix_enum 1527 2010-12-29 10:47:43Z saulius 

The following automatic conversions were performed:

'_symmetry_cell_setting' value 'Orthorhombic' changed to
'orthorhombic' according to
/home/saulius/struct/CIF-dictionaries/cif_core.dic dictionary named
'cif_core.dic' version 2.4.1 from 2010-06-29.

Automatic conversion script
Id: cif_fix_values 1715 2011-07-08 13:25:40Z adriana 
;
_cod_database_code 2012439
_cod_database_fobs_code 2012439

loop_
_symmetry_equiv_pos_as_xyz
'x, y, z'
'-x, -y, z+1/2'
'x+1/2, -y, z'
'-x+1/2, y, z+1/2'

loop_
_atom_site_label
_atom_site_fract_x
_atom_site_fract_y
_atom_site_fract_z
_atom_site_U_iso_or_equiv
_atom_site_adp_type
_atom_site_calc_flag
_atom_site_refinement_flags
_atom_site_occupancy
_atom_site_disorder_assembly
_atom_site_disorder_group
_atom_site_type_symbol
N1 .47535(8) .3756(3) .6221(3) .0304(5) Uani d . 1 . . N
N2 .40811(8) .3651(3) .8404(4) .0303(5) Uani d . 1 . . N
N3 .47249(7) .1258(3) .8451(4) .0313(5) Uani d . 1 . . N
N4 .41215(7) .1310(3) .6020(3) .0245(5) Uani d . 1 . . N
C1 .50360(9) .2521(4) .7393(5) .0338(6) Uani d . 1 . . C
H1A .5233 .3280 .8198 .041 Uiso calc R 1 . . H
H1B .5260 .1778 .6672 .041 Uiso calc R 1 . . H
C2 .44119(11) .4846(3) .7354(4) .0343(6) Uani d . 1 . . C
H2A .4602 .5629 .8160 .041 Uiso calc R 1 . . H
H2B .4216 .5664 .6599 .041 Uiso calc R 1 . . H
C3 .44570(10) .2580(4) .5021(4) .0299(6) Uani d . 1 . . C
H3A .4675 .1837 .4277 .036 Uiso calc R 1 . . H
H3B .4263 .3379 .4242 .036 Uiso calc R 1 . . H
C4 .37993(8) .2472(4) .7168(4) .0294(6) Uani d . 1 . . C
H4A .3595 .3265 .6417 .035 Uiso calc R 1 . . H
H4B .3582 .1660 .7849 .035 Uiso calc R 1 . . H
C5 .44293(10) .0138(3) .7209(4) .0300(6) Uani d . 1 . . C
H5A .4218 -.0697 .7887 .036 Uiso calc R 1 . . H
H5B .4647 -.0628 .6485 .036 Uiso calc R 1 . . H
C6 .43873(10) .2436(4) .9518(4) .0332(7) Uani d . 1 . . C
H6A .4176 .1633 1.0231 .040 Uiso calc R 1 . . H
H6B .4579 .3204 1.0332 .040 Uiso calc R 1 . . H
O2 .24422(11) -.7869(3) .4360(4) .0626(8) Uani d . 1 . . O
O3 .32498(6) -.1490(3) .6078(3) .0324(5) Uani d . 1 . . O
O1 .38307(7) -.0747(3) .3227(3) .0375(5) Uani d . 1 . . O
C7 .35748(8) -.2367(3) .3297(4) .0269(6) Uani d . 1 . . C
C8 .36169(9) -.3623(4) .1876(4) .0336(7) Uani d . 1 . . C
H8 .3820 -.3339 .0911 .040 Uiso calc R 1 . . H
C9 .33566(9) -.5292(4) .1902(4) .0331(6) Uani d . 1 . . C
H9 .3394 -.6140 .0966 .040 Uiso calc R 1 . . H
C10 .30433(8) -.5712(4) .3297(4) .0277(6) Uani d . 1 . . C
C11 .29899(8) -.4437(4) .4721(4) .0247(5) Uani d . 1 . . C
H11 .2774 -.4701 .5653 .030 Uiso calc R 1 . . H
C12 .32581(8) -.2799(3) .4733(4) .0237(5) Uani d . 1 . . C
C13 .27700(11) -.7489(4) .3307(5) .0372(7) Uani d . 1 . . C
C14 .29172(11) -.1858(5) .7514(4) .0434(8) Uani d . 1 . . C
H14A .2915 -.0812 .8321 .065 Uiso calc R 1 . . H
H14B .3021 -.2964 .8141 .065 Uiso calc R 1 . . H
H14C .2591 -.2046 .7046 .065 Uiso calc R 1 . . H
H13 .2876(10) -.843(4) .230(4) .033(8) Uiso d . 1 . . H
H1 .3848(16) -.004(6) .439(8) .092(15) Uiso d . 1 . . H

loop_
_atom_site_aniso_label
_atom_site_aniso_U_11
_atom_site_aniso_U_22
_atom_site_aniso_U_33
_atom_site_aniso_U_12
_atom_site_aniso_U_13
_atom_site_aniso_U_23
N1 .0330(11) .0260(12) .0321(12) -.0085(9) .0009(11) .0014(10)
N2 .0335(11) .0262(11) .0311(12) .0049(9) .0017(11) -.0092(10)
N3 .0310(11) .0280(12) .0349(13) .0033(9) -.0046(11) .0055(11)
N4 .0268(10) .0200(10) .0265(12) -.0038(8) .0031(10) -.0026(9)
C1 .0221(12) .0379(14) .0413(16) -.0022(11) -.0032(13) .0014(12)
C2 .0471(16) .0173(12) .0385(16) -.0017(12) -.0063(13) -.0032(13)
C3 .0391(15) .0281(14) .0225(13) -.0055(11) .0022(12) .0013(11)
C4 .0243(12) .0301(13) .0339(15) .0032(11) -.0013(13) -.0058(11)
C5 .0325(13) .0188(12) .0387(17) .0023(11) .0028(12) .0033(13)
C6 .0397(15) .0363(16) .0236(14) -.0048(12) -.0014(12) -.0004(12)
O2 .0854(18) .0466(13) .0557(16) -.0291(13) .0236(15) -.0217(13)
O3 .0345(10) .0301(10) .0325(11) -.0067(8) .0142(9) -.0122(8)
O1 .0379(10) .0424(11) .0321(12) -.0170(9) .0072(10) -.0108(10)
C7 .0188(11) .0340(14) .0278(14) -.0027(10) -.0020(11) -.0072(12)
C8 .0267(12) .0467(17) .0274(15) -.0059(12) .0047(12) -.0130(13)
C9 .0279(13) .0402(15) .0311(15) .0010(12) -.0017(13) -.0148(13)
C10 .0235(11) .0277(13) .0318(14) .0034(9) -.0054(12) -.0094(12)
C11 .0197(11) .0268(13) .0277(14) .0024(9) -.0008(11) -.0040(11)
C12 .0198(11) .0256(12) .0258(14) .0043(9) -.0018(10) -.0086(11)
C13 .0428(16) .0333(15) .0356(17) -.0032(12) -.0021(15) -.0100(14)
C14 .0520(18) .0375(16) .0406(18) -.0097(14) .0250(15) -.0179(14)

loop_
_atom_type_symbol
_atom_type_description
_atom_type_scat_dispersion_real
_atom_type_scat_dispersion_imag
_atom_type_scat_source
C C .0033 .0016 'International Tables Vol C Tables 4.2.6.8 and 6.1.1.4'
H H .0000 .0000 'International Tables Vol C Tables 4.2.6.8 and 6.1.1.4'
N N .0061 .0033 'International Tables Vol C Tables 4.2.6.8 and 6.1.1.4'
O O .0106 .0060 'International Tables Vol C Tables 4.2.6.8 and 6.1.1.4'

loop_
_geom_angle_atom_site_label_1
_geom_angle_atom_site_label_2
_geom_angle_atom_site_label_3
_geom_angle
C1 N1 C3 108.0(2)
C1 N1 C2 107.6(2)
C3 N1 C2 107.9(2)
C6 N2 C4 108.4(2)
C6 N2 C2 107.6(2)
C4 N2 C2 108.4(2)
C5 N3 C1 107.9(2)
C5 N3 C6 108.29(19)
C1 N3 C6 107.4(2)
C5 N4 C4 107.6(2)
C5 N4 C3 107.54(19)
C4 N4 C3 108.16(19)
N1 C1 N3 113.13(18)
N1 C1 H1A 109.0
N3 C1 H1A 109.0
N1 C1 H1B 109.0
N3 C1 H1B 109.0
H1A C1 H1B 107.8
N2 C2 N1 112.66(18)
N2 C2 H2A 109.1
N1 C2 H2A 109.1
N2 C2 H2B 109.1
N1 C2 H2B 109.1
H2A C2 H2B 107.8
N1 C3 N4 112.1(2)
N1 C3 H3A 109.2
N4 C3 H3A 109.2
N1 C3 H3B 109.2
N4 C3 H3B 109.2
H3A C3 H3B 107.9
N2 C4 N4 112.31(18)
N2 C4 H4A 109.1
N4 C4 H4A 109.1
N2 C4 H4B 109.1
N4 C4 H4B 109.1
H4A C4 H4B 107.9
N3 C5 N4 112.44(18)
N3 C5 H5A 109.1
N4 C5 H5A 109.1
N3 C5 H5B 109.1
N4 C5 H5B 109.1
H5A C5 H5B 107.8
N2 C6 N3 112.4(2)
N2 C6 H6A 109.1
N3 C6 H6A 109.1
N2 C6 H6B 109.1
N3 C6 H6B 109.1
H6A C6 H6B 107.9
C12 O3 C14 115.9(2)
C7 O1 H1 115(3)
O1 C7 C8 118.6(3)
O1 C7 C12 122.0(2)
C8 C7 C12 119.4(2)
C9 C8 C7 120.0(3)
C9 C8 H8 120.0
C7 C8 H8 120.0
C10 C9 C8 120.8(3)
C10 C9 H9 119.6
C8 C9 H9 119.6
C9 C10 C11 119.7(2)
C9 C10 C13 120.2(3)
C11 C10 C13 120.1(3)
C12 C11 C10 119.9(2)
C12 C11 H11 120.0
C10 C11 H11 120.0
O3 C12 C11 125.0(2)
O3 C12 C7 114.8(2)
C11 C12 C7 120.2(2)
O2 C13 C10 124.3(3)
O2 C13 H13 121.4(16)
C10 C13 H13 114.3(16)
O3 C14 H14A 109.5
O3 C14 H14B 109.5
H14A C14 H14B 109.5
O3 C14 H14C 109.5
H14A C14 H14C 109.5
H14B C14 H14C 109.5

loop_
_geom_bond_atom_site_label_1
_geom_bond_atom_site_label_2
_geom_bond_site_symmetry_2
_geom_bond_distance
_geom_bond_publ_flag
N1 C1 . 1.460(4) ?
N1 C3 . 1.468(3) ?
N1 C2 . 1.477(4) ?
N2 C6 . 1.461(4) ?
N2 C4 . 1.465(3) ?
N2 C2 . 1.465(4) ?
N3 C5 . 1.464(4) ?
N3 C1 . 1.466(4) ?
N3 C6 . 1.477(4) ?
N4 C5 . 1.479(3) ?
N4 C4 . 1.479(3) ?
N4 C3 . 1.486(3) ?
C1 H1A . .9700 ?
C1 H1B . .9700 ?
C2 H2A . .9700 ?
C2 H2B . .9700 ?
C3 H3A . .9700 ?
C3 H3B . .9700 ?
C4 H4A . .9700 ?
C4 H4B . .9700 ?
C5 H5A . .9700 ?
C5 H5B . .9700 ?
C6 H6A . .9700 ?
C6 H6B . .9700 ?
O1 C7 . 1.349(3) yes
O2 C13 . 1.218(4) yes
O3 C12 . 1.372(3) yes
O3 C14 . 1.426(3) yes
O1 H1 . 1.00(5) ?
C7 C8 . 1.395(4) ?
C7 C12 . 1.409(4) ?
C8 C9 . 1.384(4) ?
C8 H8 . .9300 ?
C9 C10 . 1.379(4) ?
C9 H9 . .9300 ?
C10 C11 . 1.408(4) ?
C10 C13 . 1.468(4) ?
C11 C12 . 1.376(3) ?
C11 H11 . .9300 ?
C13 H13 . 1.05(3) ?
C14 H14A . .9600 ?
C14 H14B . .9600 ?
C14 H14C . .9600 ?

loop_
_geom_hbond_atom_site_label_D
_geom_hbond_atom_site_label_H
_geom_hbond_atom_site_label_A
_geom_hbond_site_symmetry_A
_geom_hbond_distance_DH
_geom_hbond_distance_HA
_geom_hbond_distance_DA
_geom_hbond_angle_DHA
_geom_hbond_publ_flag
O1 H1 O3 1_555 1.01(6) 2.30(5) 2.703(3) 102(3) yes
O1 H1 N4 1_555 1.01(6) 1.72(5) 2.671(3) 156(4) yes
C13 H13 O2 4_554 1.05(3) 2.40(3) 3.019(5) 117(2) yes
C14 H14A O2 4_565 .96 2.44 3.309(4) 151 yes
C3 H3B Cg 1_565 .96 3.26 4.147(3) 153 yes
C14 H14C Cg 4_555 .96 2.97 3.713(3) 135 yes

loop_
_geom_torsion_atom_site_label_1
_geom_torsion_atom_site_label_2
_geom_torsion_atom_site_label_3
_geom_torsion_atom_site_label_4
_geom_torsion
C3 N1 C1 N3 -58.4(3)
C2 N1 C1 N3 57.9(3)
C5 N3 C1 N1 58.3(3)
C6 N3 C1 N1 -58.3(3)
C6 N2 C2 N1 58.6(3)
C4 N2 C2 N1 -58.5(3)
C1 N1 C2 N2 -57.8(3)
C3 N1 C2 N2 58.5(3)
C1 N1 C3 N4 58.1(3)
C2 N1 C3 N4 -58.0(3)
C5 N4 C3 N1 -58.1(3)
C4 N4 C3 N1 57.8(3)
C6 N2 C4 N4 -58.6(3)
C2 N2 C4 N4 57.9(3)
C5 N4 C4 N2 58.3(3)
C3 N4 C4 N2 -57.6(3)
C1 N3 C5 N4 -58.1(3)
C6 N3 C5 N4 57.9(3)
C4 N4 C5 N3 -58.1(3)
C3 N4 C5 N3 58.2(3)
C4 N2 C6 N3 58.0(3)
C2 N2 C6 N3 -59.0(3)
C5 N3 C6 N2 -57.7(3)
C1 N3 C6 N2 58.6(3)
O1 C7 C8 C9 -179.6(3)
C12 C7 C8 C9 -1.3(4)
C7 C8 C9 C10 1.8(4)
C8 C9 C10 C11 -.5(4)
C8 C9 C10 C13 -179.9(3)
C9 C10 C11 C12 -1.4(4)
C13 C10 C11 C12 178.0(2)
C14 O3 C12 C11 -3.0(4)
C14 O3 C12 C7 177.6(2)
C10 C11 C12 O3 -177.5(2)
C10 C11 C12 C7 1.9(3)
O1 C7 C12 O3 -2.9(3)
C8 C7 C12 O3 178.8(2)
O1 C7 C12 C11 177.6(2)
C8 C7 C12 C11 -.6(4)
C9 C10 C13 O2 -170.4(3)
C11 C10 C13 O2 10.2(5)

loop_
_cod_related_entry_id
_cod_related_entry_database
_cod_related_entry_code
1 ChemSpider 21107381
